data_4323559
loop_
_publ_author_name
'Pingrong Wei'
'David A. Atwood'

_publ_section_title
;
 Bimetallic Borate Derivatives of the Salen Ligands
;
_journal_name_full 'Inorganic Chemistry'
_journal_page_first 4060
_journal_page_last 4065
_journal_paper_doi 10.1021/ic970089i
_journal_volume 36
_journal_year 1997
_chemical_formula_sum 'C10 H1.25 B0.5 N0.5 O1.5'
_chemical_formula_weight 157.77
_chemical_name_common Salen({B(OMe)2}2
_chemical_name_systematic
;
 ?
;
_space_group_IT_number 14
_symmetry_cell_setting monoclinic
_symmetry_space_group_name_Hall '-P 2yn'
_symmetry_space_group_name_H-M 'P 1 21/n 1'
_atom_sites_solution_hydrogens geom
_atom_sites_solution_primary direct
_atom_sites_solution_secondary difmap
_audit_creation_method SHELXL
_cell_angle_alpha 90.00
_cell_angle_beta 109.2260(10)
_cell_angle_gamma 90.00
_cell_formula_units_Z 4
_cell_length_a 10.6824(7)
_cell_length_b 6.7210(5)
_cell_length_c 15.5497(10)
_cell_measurement_temperature 298(2)
_cell_volume 1054.15(12)
_computing_structure_refinement 'SHELXL-93 (Sheldrick, 1993)'
_computing_structure_solution 'SHELXS-86 (Sheldrick, 1990)'
_diffrn_ambient_temperature 298(2)
_diffrn_measurement_device 'SIEMENS CCD'
_diffrn_radiation_monochromator graphite
_diffrn_radiation_source 'fine-focus sealed tube'
_diffrn_radiation_type MoK\a
_diffrn_radiation_wavelength 0.71073
_diffrn_reflns_av_R_equivalents 0.0430
_diffrn_reflns_av_sigmaI/netI 0.0302
_diffrn_reflns_limit_h_max 13
_diffrn_reflns_limit_h_min -12
_diffrn_reflns_limit_k_max 7
_diffrn_reflns_limit_k_min -8
_diffrn_reflns_limit_l_max 17
_diffrn_reflns_limit_l_min -20
_diffrn_reflns_number 5984
_diffrn_reflns_theta_max 28.30
_diffrn_reflns_theta_min 2.04
_exptl_absorpt_coefficient_mu 0.067
_exptl_crystal_colour pale_yellow
_exptl_crystal_density_diffrn 0.994
_exptl_crystal_description prism
_exptl_crystal_F_000 317
_exptl_crystal_size_max 0.50
_exptl_crystal_size_mid 0.25
_exptl_crystal_size_min 0.20
_refine_diff_density_max 0.284
_refine_diff_density_min -0.255
_refine_diff_density_rms 0.041
_refine_ls_extinction_method none
_refine_ls_goodness_of_fit_all 3.657
_refine_ls_goodness_of_fit_obs 3.859
_refine_ls_matrix_type full
_refine_ls_number_parameters 136
_refine_ls_number_reflns 2443
_refine_ls_number_restraints 0
_refine_ls_restrained_S_all 3.968
_refine_ls_restrained_S_obs 3.859
_refine_ls_R_factor_all 0.0581
_refine_ls_R_factor_obs 0.0515
_refine_ls_shift/esd_max -0.021
_refine_ls_shift/esd_mean 0.006
_refine_ls_structure_factor_coef Fsqd
_refine_ls_weighting_details 'w=1/[\s^2^(Fo^2^)+(0.0001P)^2^+0.0000P] where P=(Fo^2^+2Fc^2^)/3'
_refine_ls_weighting_scheme calc
_refine_ls_wR_factor_all 0.1472
_refine_ls_wR_factor_obs 0.1348
_reflns_number_observed 2159
_reflns_number_total 2458
_reflns_observed_criterion >2sigma(I)
_cod_data_source_file ic970089i_2.cif
_cod_data_source_block j
_cod_depositor_comments
;
The following automatic conversions were performed:

'_refine_ls_weighting_scheme' value 'calc
w=1/[\s^2^(Fo^2^)+(0.0001P)^2^+0.0000P] where P=(Fo^2^+2Fc^2^)/3' was
changed to 'calc'. New tag '_refine_ls_weighting_details' was
created. The value of the new tag was set to
'w=1/[\s^2^(Fo^2^)+(0.0001P)^2^+0.0000P] where P=(Fo^2^+2Fc^2^)/3'.

Automatic conversion script
Id: cif_fix_values 3143 2015-03-26 13:38:13Z robertas 
;
_cod_original_formula_sum 'C10 H1.25 B0.50 N0.50 O1.50'
_cod_database_code 4323559

loop_
_symmetry_equiv_pos_as_xyz
'x, y, z'
'-x+1/2, y+1/2, -z+1/2'
'-x, -y, -z'
'x-1/2, -y-1/2, z-1/2'

loop_
_atom_site_aniso_label
_atom_site_aniso_U_11
_atom_site_aniso_U_22
_atom_site_aniso_U_33
_atom_site_aniso_U_23
_atom_site_aniso_U_13
_atom_site_aniso_U_12
B1 0.0329(7) 0.0394(8) 0.0391(8) -0.0007(7) 0.0113(6) 0.0044(6)
N1 0.0324(5) 0.0320(6) 0.0408(6) 0.0028(5) 0.0140(4) 0.0049(5)
O1 0.0311(5) 0.0642(7) 0.0516(6) -0.0106(6) 0.0109(4) 0.0081(5)
O2 0.0402(5) 0.0511(7) 0.0492(6) 0.0144(5) 0.0092(5) 0.0011(5)
O3 0.0493(6) 0.0454(6) 0.0490(6) -0.0051(5) 0.0162(5) -0.0096(5)
C1 0.0403(7) 0.0394(8) 0.0478(8) 0.0056(6) 0.0216(6) 0.0099(6)
C2 0.0288(6) 0.0355(7) 0.0418(7) 0.0050(6) 0.0090(5) 0.0019(5)
C3 0.0392(7) 0.0322(7) 0.0406(7) 0.0015(6) 0.0151(6) -0.0004(6)
C4 0.0521(9) 0.0469(9) 0.0552(9) -0.0103(7) 0.0170(7) -0.0071(7)
C5 0.0814(12) 0.0494(10) 0.0646(10) -0.0200(9) 0.0339(10) -0.0082(9)
C6 0.0780(11) 0.0437(9) 0.0723(11) -0.0041(9) 0.0438(10) 0.0115(9)
C7 0.0491(8) 0.0484(9) 0.0584(9) 0.0020(7) 0.0275(7) 0.0111(7)
C8 0.0391(7) 0.0330(7) 0.0423(7) 0.0040(6) 0.0164(6) 0.0052(6)
C9 0.0613(11) 0.0772(13) 0.0522(10) 0.0185(10) 0.0025(9) 0.0014(10)
C10 0.0588(10) 0.0554(10) 0.0815(13) 0.0067(10) 0.0266(9) -0.0133(9)

loop_
_atom_site_label
_atom_site_type_symbol
_atom_site_fract_x
_atom_site_fract_y
_atom_site_fract_z
_atom_site_U_iso_or_equiv
_atom_site_thermal_displace_type
_atom_site_occupancy
_atom_site_calc_flag
_atom_site_refinement_flags
_atom_site_disorder_group
B1 B 0.23670(14) 0.2238(3) 0.06052(10) 0.0372(4) Uani 1 d . .
N1 N 0.08811(10) 0.2625(2) -0.00798(7) 0.0346(3) Uani 1 d . .
O1 O 0.31316(9) 0.1358(2) 0.00510(7) 0.0496(3) Uani 1 d . .
O2 O 0.21610(10) 0.0888(2) 0.12513(7) 0.0482(3) Uani 1 d . .
O3 O 0.29713(10) 0.4037(2) 0.10105(7) 0.0479(3) Uani 1 d . .
C1 C 0.00095(14) 0.3974(2) 0.02076(10) 0.0408(3) Uani 1 d . .
H1A H 0.03234(14) 0.4084(2) 0.08595(10) 0.080 Uiso 1 d R .
H1B H -0.08731(14) 0.3441(2) 0.00230(10) 0.080 Uiso 1 d R .
C2 C 0.04049(12) 0.1643(2) -0.08283(9) 0.0360(3) Uani 1 d . .
H2A H -0.05183(12) 0.1784(2) -0.11744(9) 0.080 Uiso 1 d R .
C3 C 0.12062(13) 0.0349(2) -0.11608(9) 0.0369(3) Uani 1 d . .
C4 C 0.0652(2) -0.0766(2) -0.19544(12) 0.0515(4) Uani 1 d . .
H4A H -0.0288(2) -0.0720(2) -0.22629(12) 0.080 Uiso 1 d R .
C5 C 0.1444(2) -0.1935(3) -0.22850(13) 0.0627(5) Uani 1 d . .
H5A H 0.1066(2) -0.2708(3) -0.28281(13) 0.080 Uiso 1 d R .
C6 C 0.2802(2) -0.1966(3) -0.18328(13) 0.0600(5) Uani 1 d . .
H6A H 0.3355(2) -0.2779(3) -0.20671(13) 0.080 Uiso 1 d R .
C7 C 0.3380(2) -0.0879(2) -0.10563(12) 0.0496(4) Uani 1 d . .
H7A H 0.4322(2) -0.0911(2) -0.07580(12) 0.080 Uiso 1 d R .
C8 C 0.25845(13) 0.0292(2) -0.06931(9) 0.0374(3) Uani 1 d . .
C9 C 0.3253(2) 0.0414(3) 0.20184(13) 0.0675(5) Uani 1 d . .
H9A H 0.2982(2) -0.0504(3) 0.23963(13) 0.080 Uiso 1 d R .
H9B H 0.3935(2) -0.0181(3) 0.18278(13) 0.080 Uiso 1 d R .
H9C H 0.3587(2) 0.1605(3) 0.23568(13) 0.080 Uiso 1 d R .
C10 C 0.3551(2) 0.5314(3) 0.05304(14) 0.0644(5) Uani 1 d . .
H10A H 0.3908(2) 0.6461(3) 0.08971(14) 0.080 Uiso 1 d R .
H10B H 0.4250(2) 0.4617(3) 0.03982(14) 0.080 Uiso 1 d R .
H10C H 0.2897(2) 0.5728(3) -0.00288(14) 0.080 Uiso 1 d R .

loop_
_atom_type_symbol
_atom_type_description
_atom_type_scat_dispersion_real
_atom_type_scat_dispersion_imag
_atom_type_scat_source
C C 0.0033 0.0016 'International Tables Vol C Tables 4.2.6.8 and 6.1.1.4'
H H 0.0000 0.0000 'International Tables Vol C Tables 4.2.6.8 and 6.1.1.4'
B B 0.0013 0.0007 'International Tables Vol C Tables 4.2.6.8 and 6.1.1.4'
N N 0.0061 0.0033 'International Tables Vol C Tables 4.2.6.8 and 6.1.1.4'
O O 0.0106 0.0060 'International Tables Vol C Tables 4.2.6.8 and 6.1.1.4'

loop_
_geom_angle_atom_site_label_1
_geom_angle_atom_site_label_2
_geom_angle_atom_site_label_3
_geom_angle
_geom_angle_site_symmetry_1
_geom_angle_site_symmetry_3
_geom_angle_publ_flag
O3 B1 O2 112.55(12) . . ?
O3 B1 O1 109.85(11) . . ?
O2 B1 O1 113.35(13) . . ?
O3 B1 N1 111.15(12) . . ?
O2 B1 N1 102.79(11) . . ?
O1 B1 N1 106.81(10) . . ?
C2 N1 C1 119.29(11) . . ?
C2 N1 B1 121.56(10) . . ?
C1 N1 B1 118.82(11) . . ?
C8 O1 B1 123.53(10) . . ?
C9 O2 B1 117.80(12) . . ?
C10 O3 B1 119.99(13) . . ?
N1 C1 C1 110.58(13) . 3_565 ?
N1 C2 C3 122.18(11) . . ?
C4 C3 C8 120.46(12) . . ?
C4 C3 C2 120.99(13) . . ?
C8 C3 C2 118.49(12) . . ?
C5 C4 C3 120.23(15) . . ?
C4 C5 C6 119.3(2) . . ?
C7 C6 C5 122.00(14) . . ?
C6 C7 C8 119.72(15) . . ?
O1 C8 C7 120.23(13) . . ?
O1 C8 C3 121.43(11) . . ?
C7 C8 C3 118.30(14) . . ?

loop_
_geom_bond_atom_site_label_1
_geom_bond_atom_site_label_2
_geom_bond_distance
_geom_bond_site_symmetry_2
_geom_bond_publ_flag
B1 O3 1.417(2) . ?
B1 O2 1.423(2) . ?
B1 O1 1.491(2) . ?
B1 N1 1.615(2) . ?
N1 C2 1.288(2) . ?
N1 C1 1.470(2) . ?
O1 C8 1.322(2) . ?
O2 C9 1.403(2) . ?
O3 C10 1.408(2) . ?
C1 C1 1.520(3) 3_565 ?
C2 C3 1.431(2) . ?
C3 C4 1.398(2) . ?
C3 C8 1.412(2) . ?
C4 C5 1.372(2) . ?
C5 C6 1.389(3) . ?
C6 C7 1.372(2) . ?
C7 C8 1.406(2) . ?
